data_4343348
loop_
_publ_author_name
'Zhang, De-Xiang'
'Liu, Juan'
'Zhang, Hai-Xia'
'Wen, Tian'
'Zhang, Jian'

_publ_section_title
;
 A Rational Strategy To Construct a Neutral Boron Imidazolate Framework
 with Encapsulated Small-Size Au-Pd Nanoparticles for Catalysis.
;
_journal_issue 13
_journal_name_full 'Inorganic chemistry'
_journal_page_first 6069
_journal_page_last 6071
_journal_paper_doi 10.1021/acs.inorgchem.5b00826
_journal_volume 54
_journal_year 2015
_chemical_formula_sum 'C13 H12 B Mn N8 O5'
_chemical_formula_weight 426.06
_chemical_name_systematic
; 
 ? 
;
_space_group_IT_number 2
_symmetry_cell_setting triclinic
_symmetry_space_group_name_Hall '-P 1'
_symmetry_space_group_name_H-M 'P -1'
_atom_sites_solution_hydrogens geom
_atom_sites_solution_primary direct
_atom_sites_solution_secondary difmap
_audit_creation_method SHELXL-97
_cell_angle_alpha 98.008(5)
_cell_angle_beta 97.436(5)
_cell_angle_gamma 111.110(5)
_cell_formula_units_Z 2
_cell_length_a 8.9970(5)
_cell_length_b 10.5163(5)
_cell_length_c 10.6860(7)
_cell_measurement_reflns_used 3090
_cell_measurement_temperature 293(2)
_cell_volume 916.19(10)
_computing_structure_refinement 'SHELXL-97 (Sheldrick, 1997)'
_computing_structure_solution 'SHELXS-97 (Sheldrick, 1990)'
_diffrn_ambient_temperature 293(2)
_diffrn_detector_area_resol_mean 10.3503
_diffrn_measured_fraction_theta_full 0.964
_diffrn_measured_fraction_theta_max 0.964
_diffrn_measurement_device_type 'SuperNova, Dual, Cu at zero, Atlas'
_diffrn_measurement_method '\w scans'
_diffrn_radiation_monochromator graphite
_diffrn_radiation_source 'fine-focus sealed tube'
_diffrn_radiation_type CuK\a
_diffrn_radiation_wavelength 1.54178
_diffrn_reflns_av_R_equivalents 0.0211
_diffrn_reflns_av_sigmaI/netI 0.0303
_diffrn_reflns_limit_h_max 10
_diffrn_reflns_limit_h_min -11
_diffrn_reflns_limit_k_max 12
_diffrn_reflns_limit_k_min -7
_diffrn_reflns_limit_l_max 13
_diffrn_reflns_limit_l_min -13
_diffrn_reflns_number 6038
_diffrn_reflns_theta_full 74.29
_diffrn_reflns_theta_max 74.29
_diffrn_reflns_theta_min 4.26
_diffrn_standards_decay_% none
_diffrn_standards_interval_count none
_diffrn_standards_interval_time none
_diffrn_standards_number none
_exptl_absorpt_coefficient_mu 6.270
_exptl_absorpt_correction_T_max 1.00000
_exptl_absorpt_correction_T_min 0.56625
_exptl_absorpt_correction_type multi-scan
_exptl_crystal_colour colorless
_exptl_crystal_density_diffrn 1.544
_exptl_crystal_density_method 'not measured'
_exptl_crystal_description block
_exptl_crystal_F_000 432.0
_exptl_crystal_size_max 0.14
_exptl_crystal_size_mid 0.11
_exptl_crystal_size_min 0.07
_refine_diff_density_max 0.645
_refine_diff_density_min -0.653
_refine_diff_density_rms 0.074
_refine_ls_extinction_method none
_refine_ls_goodness_of_fit_ref 1.075
_refine_ls_hydrogen_treatment mixed
_refine_ls_matrix_type full
_refine_ls_number_parameters 253
_refine_ls_number_reflns 3604
_refine_ls_number_restraints 0
_refine_ls_restrained_S_all 1.075
_refine_ls_R_factor_all 0.0412
_refine_ls_R_factor_gt 0.0389
_refine_ls_shift/su_max 0.001
_refine_ls_shift/su_mean 0.000
_refine_ls_structure_factor_coef Fsqd
_refine_ls_weighting_details 'calc w=1/[\s^2^(Fo^2^)+(0.0677P)^2^+0.5703P] where P=(Fo^2^+2Fc^2^)/3'
_refine_ls_weighting_scheme calc
_refine_ls_wR_factor_gt 0.1099
_refine_ls_wR_factor_ref 0.1126
_reflns_number_gt 3426
_reflns_number_total 3604
_reflns_threshold_expression >2sigma(I)
_cod_data_source_file ic5b00826_si_002.cif
_cod_data_source_block BIF-39-Mn
_cod_depositor_comments 'Adding full bibliography for 4343344--4343348.cif.'
_cod_original_cell_volume 916.19(9)
_cod_original_sg_symbol_H-M P-1
_cod_database_code 4343348

loop_
_symmetry_equiv_pos_as_xyz
'x, y, z'
'-x, -y, -z'

loop_
_atom_site_label
_atom_site_type_symbol
_atom_site_fract_x
_atom_site_fract_y
_atom_site_fract_z
_atom_site_U_iso_or_equiv
_atom_site_adp_type
_atom_site_occupancy
_atom_site_symmetry_multiplicity
_atom_site_calc_flag
_atom_site_refinement_flags
Mn1 Mn -0.79829(4) 0.74605(3) 0.18588(3) 0.01373(13) Uani 1 1 d .
O1 O -1.05043(19) 0.63610(17) 0.06921(16) 0.0184(3) Uani 1 1 d .
O2 O -1.18134(19) 0.46677(17) -0.10528(15) 0.0175(3) Uani 1 1 d .
N1 N -0.5387(2) 0.8212(2) 0.27313(18) 0.0162(4) Uani 1 1 d .
N3 N -0.1888(2) 1.17345(19) 0.20293(18) 0.0146(4) Uani 1 1 d .
N2 N -0.2825(2) 0.9740(2) 0.31517(18) 0.0148(4) Uani 1 1 d .
N7 N -0.0892(2) 1.2055(2) 0.44180(18) 0.0159(4) Uani 1 1 d .
N5 N 0.0071(2) 1.0680(2) 0.27652(18) 0.0152(4) Uani 1 1 d .
C1 C -0.4309(3) 0.9264(2) 0.2383(2) 0.0153(4) Uani 1 1 d .
H1A H -0.4545 0.9639 0.1681 0.018 Uiso 1 1 calc R
C13 C -1.0675(3) 0.5297(2) -0.0105(2) 0.0147(4) Uani 1 1 d .
C2 C -0.2985(3) 0.8902(3) 0.4059(2) 0.0190(5) Uani 1 1 d .
H2A H -0.2171 0.8963 0.4725 0.023 Uiso 1 1 calc R
C6 C -0.1833(3) 1.1436(2) 0.0767(2) 0.0168(4) Uani 1 1 d .
H6A H -0.1298 1.0892 0.0444 0.020 Uiso 1 1 calc R
C9 C 0.0154(3) 0.9407(2) 0.2620(2) 0.0165(4) Uani 1 1 d .
H9A H -0.0653 0.8618 0.2757 0.020 Uiso 1 1 calc R
C3 C -0.4551(3) 0.7974(3) 0.3794(2) 0.0190(5) Uani 1 1 d .
H3A H -0.4991 0.7286 0.4255 0.023 Uiso 1 1 calc R
C8 C 0.2355(3) 1.0765(3) 0.2167(2) 0.0214(5) Uani 1 1 d .
H8A H 0.3366 1.1094 0.1934 0.026 Uiso 1 1 calc R
C4 C -0.2802(3) 1.2545(2) 0.2104(2) 0.0181(5) Uani 1 1 d .
H4A H -0.3066 1.2912 0.2846 0.022 Uiso 1 1 calc R
C5 C -0.3242(3) 1.2703(3) 0.0890(2) 0.0191(5) Uani 1 1 d .
H5A H -0.3863 1.3207 0.0663 0.023 Uiso 1 1 calc R
C7 C 0.1484(3) 1.1549(3) 0.2465(2) 0.0220(5) Uani 1 1 d .
H7A H 0.1785 1.2493 0.2466 0.026 Uiso 1 1 calc R
C12 C -0.1885(3) 1.2036(2) 0.5264(2) 0.0184(5) Uani 1 1 d .
H12A H -0.2955 1.1402 0.5116 0.022 Uiso 1 1 calc R
C10 C 0.0569(3) 1.3143(3) 0.4994(2) 0.0240(5) Uani 1 1 d .
H10A H 0.1509 1.3430 0.4652 0.029 Uiso 1 1 calc R
C11 C 0.0368(3) 1.3712(3) 0.6150(2) 0.0245(5) Uani 1 1 d .
H11A H 0.1160 1.4462 0.6736 0.029 Uiso 1 1 calc R
B1 B -0.1360(3) 1.1054(3) 0.3099(2) 0.0139(5) Uani 1 1 d .
N6 N 0.1508(2) 0.9410(2) 0.22621(18) 0.0170(4) Uani 1 1 d .
N8 N -0.1191(2) 1.3005(2) 0.63237(18) 0.0178(4) Uani 1 1 d .
N4 N -0.2625(2) 1.2003(2) 0.00425(19) 0.0184(4) Uani 1 1 d .
O4 O -1.3283(3) 0.6927(3) 0.0753(3) 0.0634(9) Uani 1 1 d .
O5 O -1.5427(3) 0.4774(3) 0.1734(3) 0.0610(8) Uani 1 1 d .
O3 O -0.4627(6) 1.4178(4) 0.4002(4) 0.0979(13) Uani 1 1 d .

loop_
_atom_site_aniso_label
_atom_site_aniso_U_11
_atom_site_aniso_U_22
_atom_site_aniso_U_33
_atom_site_aniso_U_23
_atom_site_aniso_U_13
_atom_site_aniso_U_12
Mn1 0.01276(19) 0.0171(2) 0.00990(19) -0.00172(13) 0.00096(13) 0.00615(14)
O1 0.0162(8) 0.0206(8) 0.0165(8) -0.0041(6) 0.0005(6) 0.0087(7)
O2 0.0160(8) 0.0195(8) 0.0148(8) -0.0027(6) -0.0016(6) 0.0080(6)
N1 0.0138(9) 0.0204(9) 0.0137(9) 0.0004(7) 0.0010(7) 0.0073(8)
N3 0.0139(9) 0.0177(9) 0.0120(9) -0.0003(7) 0.0028(7) 0.0068(7)
N2 0.0144(9) 0.0192(9) 0.0117(9) 0.0002(7) 0.0018(7) 0.0086(7)
N7 0.0170(9) 0.0194(9) 0.0108(9) -0.0005(7) 0.0022(7) 0.0077(8)
N5 0.0138(9) 0.0190(9) 0.0121(9) -0.0004(7) 0.0016(7) 0.0070(7)
C1 0.0148(10) 0.0204(11) 0.0106(10) 0.0001(8) 0.0011(8) 0.0083(9)
C13 0.0134(10) 0.0188(11) 0.0115(10) 0.0001(8) 0.0023(8) 0.0067(9)
C2 0.0181(11) 0.0253(12) 0.0154(11) 0.0048(9) 0.0011(9) 0.0108(9)
C6 0.0180(11) 0.0207(11) 0.0123(10) 0.0001(8) 0.0035(8) 0.0091(9)
C9 0.0149(10) 0.0186(11) 0.0152(10) 0.0010(8) 0.0017(8) 0.0069(9)
C3 0.0185(11) 0.0235(11) 0.0170(11) 0.0058(9) 0.0041(9) 0.0097(9)
C8 0.0161(11) 0.0223(12) 0.0232(12) -0.0010(9) 0.0062(9) 0.0055(9)
C4 0.0184(11) 0.0209(11) 0.0181(11) 0.0018(9) 0.0061(9) 0.0111(9)
C5 0.0202(11) 0.0258(12) 0.0169(11) 0.0051(9) 0.0065(9) 0.0143(10)
C7 0.0201(12) 0.0183(11) 0.0275(13) 0.0025(10) 0.0079(10) 0.0067(9)
C12 0.0164(11) 0.0242(12) 0.0130(10) -0.0004(9) 0.0025(9) 0.0076(9)
C10 0.0205(12) 0.0245(12) 0.0204(12) -0.0012(10) 0.0067(10) 0.0020(10)
C11 0.0253(12) 0.0211(12) 0.0179(12) -0.0034(9) 0.0039(10) 0.0011(10)
B1 0.0120(11) 0.0181(12) 0.0104(11) -0.0022(9) 0.0007(9) 0.0070(9)
N6 0.0154(9) 0.0203(10) 0.0146(9) -0.0009(7) 0.0022(7) 0.0081(8)
N8 0.0195(10) 0.0206(10) 0.0119(9) 0.0000(7) 0.0027(7) 0.0074(8)
N4 0.0188(9) 0.0239(10) 0.0144(9) 0.0032(8) 0.0039(7) 0.0105(8)
O4 0.0302(12) 0.0717(18) 0.0760(19) -0.0370(15) -0.0073(12) 0.0301(12)
O5 0.0438(14) 0.0634(16) 0.0723(19) -0.0216(14) -0.0143(13) 0.0381(13)
O3 0.145(4) 0.108(3) 0.085(3) 0.032(2) 0.051(3) 0.085(3)

loop_
_atom_type_symbol
_atom_type_description
_atom_type_scat_dispersion_real
_atom_type_scat_dispersion_imag
_atom_type_scat_source
C C 0.0181 0.0091 'International Tables Vol C Tables 4.2.6.8 and 6.1.1.4'
H H 0.0000 0.0000 'International Tables Vol C Tables 4.2.6.8 and 6.1.1.4'
B B 0.0090 0.0039 'International Tables Vol C Tables 4.2.6.8 and 6.1.1.4'
Mn Mn -0.5299 2.8052 'International Tables Vol C Tables 4.2.6.8 and 6.1.1.4'
N N 0.0311 0.0180 'International Tables Vol C Tables 4.2.6.8 and 6.1.1.4'
O O 0.0492 0.0322 'International Tables Vol C Tables 4.2.6.8 and 6.1.1.4'

loop_
_geom_angle_atom_site_label_1
_geom_angle_atom_site_label_2
_geom_angle_atom_site_label_3
_geom_angle
_geom_angle_site_symmetry_1
_geom_angle_site_symmetry_3
N1 Mn1 O2 94.68(7) . 2_365
N1 Mn1 N8 93.95(7) . 2_476
O2 Mn1 N8 96.56(7) 2_365 2_476
N1 Mn1 O1 167.69(7) . .
O2 Mn1 O1 74.07(6) 2_365 .
N8 Mn1 O1 92.30(7) 2_476 .
N1 Mn1 N6 101.97(7) . 1_455
O2 Mn1 N6 162.75(7) 2_365 1_455
N8 Mn1 N6 86.88(7) 2_476 1_455
O1 Mn1 N6 88.94(6) . 1_455
N1 Mn1 N4 91.18(7) . 2_475
O2 Mn1 N4 86.44(7) 2_365 2_475
N8 Mn1 N4 173.82(7) 2_476 2_475
O1 Mn1 N4 83.30(7) . 2_475
N6 Mn1 N4 88.69(7) 1_455 2_475
C13 O1 Mn1 113.43(14) . .
C13 O2 Mn1 114.19(14) . 2_365
C1 N1 C3 105.18(19) . .
C1 N1 Mn1 120.62(15) . .
C3 N1 Mn1 133.26(16) . .
C6 N3 C4 105.64(19) . .
C6 N3 B1 126.32(19) . .
C4 N3 B1 126.87(18) . .
C1 N2 C2 105.29(19) . .
C1 N2 B1 125.76(19) . .
C2 N2 B1 128.56(19) . .
C12 N7 C10 105.16(19) . .
C12 N7 B1 125.29(19) . .
C10 N7 B1 129.54(19) . .
C9 N5 C7 105.51(19) . .
C9 N5 B1 127.12(19) . .
C7 N5 B1 127.2(2) . .
N1 C1 N2 113.0(2) . .
N1 C1 H1A 123.5 . .
N2 C1 H1A 123.5 . .
O2 C13 O1 126.7(2) . .
O2 C13 C13 116.7(2) . 2_365
O1 C13 C13 116.6(2) . 2_365
C3 C2 N2 107.3(2) . .
C3 C2 H2A 126.4 . .
N2 C2 H2A 126.4 . .
N4 C6 N3 112.6(2) . .
N4 C6 H6A 123.7 . .
N3 C6 H6A 123.7 . .
N6 C9 N5 112.6(2) . .
N6 C9 H9A 123.7 . .
N5 C9 H9A 123.7 . .
C2 C3 N1 109.2(2) . .
C2 C3 H3A 125.4 . .
N1 C3 H3A 125.4 . .
C7 C8 N6 109.5(2) . .
C7 C8 H8A 125.2 . .
N6 C8 H8A 125.2 . .
C5 C4 N3 107.2(2) . .
C5 C4 H4A 126.4 . .
N3 C4 H4A 126.4 . .
C4 C5 N4 109.6(2) . .
C4 C5 H5A 125.2 . .
N4 C5 H5A 125.2 . .
C8 C7 N5 107.2(2) . .
C8 C7 H7A 126.4 . .
N5 C7 H7A 126.4 . .
N8 C12 N7 113.5(2) . .
N8 C12 H12A 123.3 . .
N7 C12 H12A 123.3 . .
C11 C10 N7 107.1(2) . .
C11 C10 H10A 126.5 . .
N7 C10 H10A 126.5 . .
C10 C11 N8 109.7(2) . .
C10 C11 H11A 125.1 . .
N8 C11 H11A 125.1 . .
N2 B1 N5 111.07(18) . .
N2 B1 N3 108.15(17) . .
N5 B1 N3 108.21(18) . .
N2 B1 N7 107.60(18) . .
N5 B1 N7 111.88(18) . .
N3 B1 N7 109.88(18) . .
C9 N6 C8 105.12(19) . .
C9 N6 Mn1 122.39(16) . 1_655
C8 N6 Mn1 132.43(16) . 1_655
C12 N8 C11 104.6(2) . .
C12 N8 Mn1 117.85(16) . 2_476
C11 N8 Mn1 128.33(16) . 2_476
C6 N4 C5 104.98(19) . .
C6 N4 Mn1 123.27(15) . 2_475
C5 N4 Mn1 125.83(16) . 2_475

loop_
_geom_bond_atom_site_label_1
_geom_bond_atom_site_label_2
_geom_bond_distance
_geom_bond_site_symmetry_2
Mn1 N1 2.2025(19) .
Mn1 O2 2.2161(16) 2_365
Mn1 N8 2.223(2) 2_476
Mn1 O1 2.2393(16) .
Mn1 N6 2.254(2) 1_455
Mn1 N4 2.265(2) 2_475
O1 C13 1.256(3) .
O2 C13 1.253(3) .
O2 Mn1 2.2161(16) 2_365
N1 C1 1.318(3) .
N1 C3 1.383(3) .
N3 C6 1.353(3) .
N3 C4 1.382(3) .
N3 B1 1.542(3) .
N2 C1 1.352(3) .
N2 C2 1.386(3) .
N2 B1 1.542(3) .
N7 C12 1.348(3) .
N7 C10 1.388(3) .
N7 B1 1.545(3) .
N5 C9 1.356(3) .
N5 C7 1.380(3) .
N5 B1 1.544(3) .
C1 H1A 0.9300 .
C13 C13 1.558(4) 2_365
C2 C3 1.359(3) .
C2 H2A 0.9300 .
C6 N4 1.324(3) .
C6 H6A 0.9300 .
C9 N6 1.322(3) .
C9 H9A 0.9300 .
C3 H3A 0.9300 .
C8 C7 1.360(3) .
C8 N6 1.379(3) .
C8 H8A 0.9300 .
C4 C5 1.357(3) .
C4 H4A 0.9300 .
C5 N4 1.382(3) .
C5 H5A 0.9300 .
C7 H7A 0.9300 .
C12 N8 1.323(3) .
C12 H12A 0.9300 .
C10 C11 1.359(3) .
C10 H10A 0.9300 .
C11 N8 1.382(3) .
C11 H11A 0.9300 .
N6 Mn1 2.254(2) 1_655
N8 Mn1 2.223(2) 2_476
N4 Mn1 2.265(2) 2_475

loop_
_geom_torsion_atom_site_label_1
_geom_torsion_atom_site_label_2
_geom_torsion_atom_site_label_3
_geom_torsion_atom_site_label_4
_geom_torsion
_geom_torsion_site_symmetry_1
_geom_torsion_site_symmetry_4
N1 Mn1 O1 C13 5.8(4) . .
O2 Mn1 O1 C13 -18.60(15) 2_365 .
N8 Mn1 O1 C13 -114.76(16) 2_476 .
N6 Mn1 O1 C13 158.40(16) 1_455 .
N4 Mn1 O1 C13 69.60(16) 2_475 .
O2 Mn1 N1 C1 119.66(17) 2_365 .
N8 Mn1 N1 C1 -143.43(18) 2_476 .
O1 Mn1 N1 C1 96.2(3) . .
N6 Mn1 N1 C1 -55.78(18) 1_455 .
N4 Mn1 N1 C1 33.13(18) 2_475 .
O2 Mn1 N1 C3 -73.2(2) 2_365 .
N8 Mn1 N1 C3 23.7(2) 2_476 .
O1 Mn1 N1 C3 -96.7(4) . .
N6 Mn1 N1 C3 111.3(2) 1_455 .
N4 Mn1 N1 C3 -159.8(2) 2_475 .
C3 N1 C1 N2 -0.6(3) . .
Mn1 N1 C1 N2 169.73(14) . .
C2 N2 C1 N1 0.6(3) . .
B1 N2 C1 N1 -172.69(19) . .
Mn1 O2 C13 O1 -163.30(19) 2_365 .
Mn1 O2 C13 C13 17.0(3) 2_365 2_365
Mn1 O1 C13 O2 -163.34(19) . .
Mn1 O1 C13 C13 16.3(3) . 2_365
C1 N2 C2 C3 -0.3(3) . .
B1 N2 C2 C3 172.7(2) . .
C4 N3 C6 N4 0.6(3) . .
B1 N3 C6 N4 168.8(2) . .
C7 N5 C9 N6 0.4(3) . .
B1 N5 C9 N6 176.39(19) . .
N2 C2 C3 N1 0.0(3) . .
C1 N1 C3 C2 0.4(3) . .
Mn1 N1 C3 C2 -168.18(17) . .
C6 N3 C4 C5 -0.4(3) . .
B1 N3 C4 C5 -168.6(2) . .
N3 C4 C5 N4 0.2(3) . .
N6 C8 C7 N5 0.5(3) . .
C9 N5 C7 C8 -0.6(3) . .
B1 N5 C7 C8 -176.5(2) . .
C10 N7 C12 N8 -0.2(3) . .
B1 N7 C12 N8 -179.9(2) . .
C12 N7 C10 C11 0.1(3) . .
B1 N7 C10 C11 179.7(2) . .
N7 C10 C11 N8 0.1(3) . .
C1 N2 B1 N5 -118.0(2) . .
C2 N2 B1 N5 70.3(3) . .
C1 N2 B1 N3 0.6(3) . .
C2 N2 B1 N3 -171.1(2) . .
C1 N2 B1 N7 119.3(2) . .
C2 N2 B1 N7 -52.4(3) . .
C9 N5 B1 N2 -4.6(3) . .
C7 N5 B1 N2 170.5(2) . .
C9 N5 B1 N3 -123.2(2) . .
C7 N5 B1 N3 51.9(3) . .
C9 N5 B1 N7 115.6(2) . .
C7 N5 B1 N7 -69.3(3) . .
C6 N3 B1 N2 -87.7(2) . .
C4 N3 B1 N2 78.1(3) . .
C6 N3 B1 N5 32.7(3) . .
C4 N3 B1 N5 -161.4(2) . .
C6 N3 B1 N7 155.2(2) . .
C4 N3 B1 N7 -39.0(3) . .
C12 N7 B1 N2 -21.8(3) . .
C10 N7 B1 N2 158.5(2) . .
C12 N7 B1 N5 -144.1(2) . .
C10 N7 B1 N5 36.3(3) . .
C12 N7 B1 N3 95.7(3) . .
C10 N7 B1 N3 -83.9(3) . .
N5 C9 N6 C8 -0.1(3) . .
N5 C9 N6 Mn1 -177.70(14) . 1_655
C7 C8 N6 C9 -0.3(3) . .
C7 C8 N6 Mn1 176.97(17) . 1_655
N7 C12 N8 C11 0.3(3) . .
N7 C12 N8 Mn1 -149.24(16) . 2_476
C10 C11 N8 C12 -0.3(3) . .
C10 C11 N8 Mn1 144.90(19) . 2_476
N3 C6 N4 C5 -0.5(3) . .
N3 C6 N4 Mn1 153.72(15) . 2_475
C4 C5 N4 C6 0.2(3) . .
C4 C5 N4 Mn1 -153.15(17) . 2_475
